data_7105114
loop_
_publ_author_name
'Lin, Mei-Jin'
'Jouaiti, Abdelaziz'
'Pocic, David'
'Kyritsakas, Nathalie'
'Planeix, Jean-Marc'
'Hosseini, Mir Wais'

_publ_section_title
;
 Molecular tectonics: tubular crystals with controllable channel size
 and orientation.
;
_journal_issue 1
_journal_name_full 'Chemical communications (Cambridge, England)'
_journal_page_first 112
_journal_page_last 114
_journal_paper_doi 10.1039/b915665h
_journal_volume 46
_journal_year 2009
_chemical_formula_moiety 'C28 H32 F6 N4 S4 Si Zn'
_chemical_formula_sum 'C28 H32 F6 N4 S4 Si Zn'
_chemical_formula_weight 760.28
_chemical_name_systematic
;

?

;
_space_group_IT_number 15
_symmetry_cell_setting monoclinic
_symmetry_space_group_name_Hall '-C 2yc'
_symmetry_space_group_name_H-M 'C 1 2/c 1'
_atom_sites_solution_hydrogens geom
_atom_sites_solution_primary direct
_atom_sites_solution_secondary difmap
_audit_creation_method SHELXL-97
_cell_angle_alpha 90.00
_cell_angle_beta 111.5450(10)
_cell_angle_gamma 90.00
_cell_formula_units_Z 4
_cell_length_a 21.6498(14)
_cell_length_b 7.7080(5)
_cell_length_c 28.670(2)
_cell_measurement_reflns_used 4086
_cell_measurement_temperature 173(2)
_cell_measurement_theta_max 27.49
_cell_measurement_theta_min 2.83
_cell_volume 4450.1(5)
_computing_cell_refinement 'Bruker SMART'
_computing_data_collection 'Bruker SMART'
_computing_data_reduction 'Bruker SAINT'
_computing_molecular_graphics 'Bruker SHELXTL'
_computing_publication_material 'Bruker SHELXTL'
_computing_structure_refinement 'SHELXL-97 (Sheldrick, 1997)'
_computing_structure_solution 'SHELXS-97 (Sheldrick, 1990)'
_diffrn_ambient_temperature 173(2)
_diffrn_measured_fraction_theta_full 0.967
_diffrn_measured_fraction_theta_max 0.967
_diffrn_measurement_device_type 'CCD area detector'
_diffrn_measurement_method 'phi and omega scans'
_diffrn_radiation_monochromator graphite
_diffrn_radiation_source 'fine-focus sealed tube'
_diffrn_radiation_type MoK\a
_diffrn_radiation_wavelength 0.71073
_diffrn_reflns_av_R_equivalents 0.0342
_diffrn_reflns_av_sigmaI/netI 0.0443
_diffrn_reflns_limit_h_max 26
_diffrn_reflns_limit_h_min -28
_diffrn_reflns_limit_k_max 9
_diffrn_reflns_limit_k_min 0
_diffrn_reflns_limit_l_max 37
_diffrn_reflns_limit_l_min 0
_diffrn_reflns_number 12211
_diffrn_reflns_theta_full 27.50
_diffrn_reflns_theta_max 27.50
_diffrn_reflns_theta_min 1.53
_exptl_absorpt_coefficient_mu 0.811
_exptl_absorpt_correction_T_max 0.9683
_exptl_absorpt_correction_T_min 0.9454
_exptl_absorpt_correction_type multi-scan
_exptl_absorpt_process_details sadabs
_exptl_crystal_colour colourless
_exptl_crystal_density_diffrn 1.135
_exptl_crystal_density_method 'not measured'
_exptl_crystal_description prism
_exptl_crystal_F_000 1560
_exptl_crystal_size_max 0.07
_exptl_crystal_size_mid 0.06
_exptl_crystal_size_min 0.04
_platon_squeeze_details
;
;
_refine_diff_density_max 1.217
_refine_diff_density_min -0.950
_refine_diff_density_rms 0.195
_refine_ls_extinction_method none
_refine_ls_goodness_of_fit_ref 1.075
_refine_ls_hydrogen_treatment constr
_refine_ls_matrix_type full
_refine_ls_number_parameters 201
_refine_ls_number_reflns 4889
_refine_ls_number_restraints 0
_refine_ls_restrained_S_all 1.075
_refine_ls_R_factor_all 0.0737
_refine_ls_R_factor_gt 0.0585
_refine_ls_shift/su_max 0.000
_refine_ls_shift/su_mean 0.000
_refine_ls_structure_factor_coef Fsqd
_refine_ls_weighting_details 'calc w=1/[\s^2^(Fo^2^)+(0.1091P)^2^+20.8235P] where P=(Fo^2^+2Fc^2^)/3'
_refine_ls_weighting_scheme calc
_refine_ls_wR_factor_gt 0.1894
_refine_ls_wR_factor_ref 0.2005
_reflns_number_gt 3809
_reflns_number_total 4889
_reflns_threshold_expression >2sigma(I)
_cod_data_source_file b915665h.txt
_cod_data_source_block e1540a
_cod_depositor_comments
;
The following automatic conversions were performed:
'_symmetry_cell_setting' value 'Monoclinic' changed to 'monoclinic'
according to '/home/saulius/struct/CIF-dictionaries/cif_core.dic'
dictionary named 'cif_core.dic' version 2.4.1 from 2010-06-29.

Automatic conversion script
Id: cif_fix_enum 1527 2010-12-29 10:47:43Z saulius 
;
_cod_original_sg_symbol_H-M C2/c
_cod_database_code 7105114

loop_
_symmetry_equiv_pos_as_xyz
'x, y, z'
'-x, y, -z+1/2'
'x+1/2, y+1/2, z'
'-x+1/2, y+1/2, -z+1/2'
'-x, -y, -z'
'x, -y, z-1/2'
'-x+1/2, -y+1/2, -z'
'x+1/2, -y+1/2, z-1/2'

loop_
_atom_site_label
_atom_site_type_symbol
_atom_site_fract_x
_atom_site_fract_y
_atom_site_fract_z
_atom_site_U_iso_or_equiv
_atom_site_adp_type
_atom_site_occupancy
_atom_site_symmetry_multiplicity
_atom_site_calc_flag
_atom_site_refinement_flags
_atom_site_disorder_assembly
_atom_site_disorder_group
Zn1 Zn 0.5000 0.33949(7) 0.2500 0.01571(19) Uani 1 2 d S . .
Si1 Si 0.5000 0.83842(17) 0.2500 0.0176(3) Uani 1 2 d S . .
F1 F 0.5000 0.0621(4) 0.2500 0.0218(7) Uani 1 2 d S . .
F2 F 0.5000 0.6144(4) 0.2500 0.0258(7) Uani 1 2 d S . .
F3 F 0.42554(12) 0.8410(3) 0.20303(10) 0.0317(6) Uani 1 1 d . . .
F4 F 0.53669(14) 0.8388(3) 0.20837(11) 0.0335(6) Uani 1 1 d . . .
N1 N 0.39339(15) 0.3387(4) 0.22786(12) 0.0189(6) Uani 1 1 d . . .
C1 C 0.3606(2) 0.1953(5) 0.23171(16) 0.0238(8) Uani 1 1 d . . .
H1 H 0.3853 0.0917 0.2434 0.029 Uiso 1 1 calc R . .
C2 C 0.29310(19) 0.1913(5) 0.21949(16) 0.0233(8) Uani 1 1 d . . .
H2 H 0.2722 0.0862 0.2229 0.028 Uiso 1 1 calc R . .
C3 C 0.25480(18) 0.3410(5) 0.20210(14) 0.0208(8) Uani 1 1 d . . .
C4 C 0.28911(19) 0.4890(5) 0.19747(16) 0.0264(9) Uani 1 1 d . . .
H4 H 0.2657 0.5940 0.1853 0.032 Uiso 1 1 calc R . .
C5 C 0.3567(2) 0.4826(5) 0.21048(16) 0.0264(9) Uani 1 1 d . . .
H5 H 0.3789 0.5854 0.2071 0.032 Uiso 1 1 calc R . .
S1 S 0.17031(5) 0.32674(14) 0.19174(4) 0.0266(3) Uani 1 1 d . . .
C6 C 0.1355(2) 0.5220(6) 0.15651(16) 0.0297(9) Uani 1 1 d . . .
H6A H 0.0903 0.5394 0.1566 0.036 Uiso 1 1 calc R . .
H6B H 0.1629 0.6224 0.1739 0.036 Uiso 1 1 calc R . .
C7 C 0.1316(2) 0.5202(7) 0.10234(18) 0.0361(10) Uani 1 1 d . . .
H7A H 0.1160 0.6348 0.0869 0.043 Uiso 1 1 calc R . .
H7B H 0.1765 0.5001 0.1018 0.043 Uiso 1 1 calc R . .
C8 C 0.0850(3) 0.3809(7) 0.07183(19) 0.0420(12) Uani 1 1 d . . .
H8A H 0.0403 0.4002 0.0729 0.050 Uiso 1 1 calc R . .
H8B H 0.1010 0.2663 0.0871 0.050 Uiso 1 1 calc R . .
C9 C 0.4202(3) 0.1209(7) -0.01721(19) 0.0435(12) Uani 1 1 d . . .
H9A H 0.4371 0.0084 -0.0009 0.052 Uiso 1 1 calc R . .
H9B H 0.3762 0.1432 -0.0152 0.052 Uiso 1 1 calc R . .
S2 S 0.47722(8) 0.2932(2) 0.01262(5) 0.0491(4) Uani 1 1 d . . .
C10 C 0.4804(3) 0.2988(6) 0.07457(17) 0.0338(10) Uani 1 1 d . . .
C11 C 0.5170(3) 0.4302(7) 0.10460(19) 0.0454(13) Uani 1 1 d . . .
H11 H 0.5393 0.5125 0.0917 0.054 Uiso 1 1 calc R . .
C12 C 0.5209(3) 0.4410(6) 0.15377(17) 0.0333(10) Uani 1 1 d . . .
H12 H 0.5459 0.5329 0.1741 0.040 Uiso 1 1 calc R . .
N2 N 0.49077(16) 0.3271(4) 0.17408(13) 0.0222(7) Uani 1 1 d . . .
C13 C 0.4554(2) 0.1992(5) 0.14427(15) 0.0251(8) Uani 1 1 d . . .
H13 H 0.4340 0.1171 0.1580 0.030 Uiso 1 1 calc R . .
C14 C 0.4487(2) 0.1817(6) 0.09522(17) 0.0308(9) Uani 1 1 d . . .
H14 H 0.4226 0.0904 0.0754 0.037 Uiso 1 1 calc R . .

loop_
_atom_site_aniso_label
_atom_site_aniso_U_11
_atom_site_aniso_U_22
_atom_site_aniso_U_33
_atom_site_aniso_U_23
_atom_site_aniso_U_13
_atom_site_aniso_U_12
Zn1 0.0146(3) 0.0134(3) 0.0197(3) 0.000 0.0070(2) 0.000
Si1 0.0159(6) 0.0104(6) 0.0275(8) 0.000 0.0093(6) 0.000
F1 0.0239(15) 0.0063(13) 0.0347(18) 0.000 0.0100(14) 0.000
F2 0.0230(16) 0.0135(15) 0.0380(19) 0.000 0.0076(14) 0.000
F3 0.0246(12) 0.0200(12) 0.0421(15) 0.0014(10) 0.0022(11) -0.0022(9)
F4 0.0410(15) 0.0245(13) 0.0451(16) -0.0021(11) 0.0276(13) -0.0020(10)
N1 0.0167(14) 0.0185(16) 0.0218(16) 0.0012(12) 0.0076(13) 0.0008(11)
C1 0.0218(18) 0.0207(19) 0.030(2) 0.0039(15) 0.0102(17) 0.0010(14)
C2 0.0199(18) 0.0199(18) 0.032(2) 0.0027(15) 0.0115(16) -0.0018(14)
C3 0.0173(16) 0.025(2) 0.0197(18) -0.0010(15) 0.0069(15) -0.0026(14)
C4 0.0207(18) 0.023(2) 0.033(2) 0.0041(17) 0.0066(16) 0.0032(15)
C5 0.0218(18) 0.022(2) 0.033(2) 0.0032(16) 0.0077(17) -0.0010(15)
S1 0.0157(4) 0.0344(6) 0.0289(5) 0.0014(4) 0.0072(4) -0.0009(4)
C6 0.0239(19) 0.038(2) 0.023(2) 0.0027(18) 0.0040(16) 0.0095(17)
C7 0.033(2) 0.041(3) 0.033(2) 0.002(2) 0.0107(19) 0.000(2)
C8 0.047(3) 0.048(3) 0.032(3) -0.001(2) 0.016(2) -0.008(2)
C9 0.050(3) 0.048(3) 0.030(2) -0.006(2) 0.011(2) -0.010(2)
S2 0.0715(10) 0.0522(8) 0.0257(6) -0.0043(5) 0.0205(6) -0.0200(7)
C10 0.042(3) 0.040(2) 0.021(2) -0.0010(18) 0.0132(19) -0.008(2)
C11 0.069(4) 0.039(3) 0.032(3) -0.002(2) 0.024(3) -0.022(3)
C12 0.046(3) 0.030(2) 0.026(2) -0.0055(18) 0.016(2) -0.0135(19)
N2 0.0197(15) 0.0227(17) 0.0235(17) -0.0025(13) 0.0071(13) -0.0035(12)
C13 0.0257(19) 0.026(2) 0.022(2) -0.0027(16) 0.0073(16) -0.0050(15)
C14 0.034(2) 0.033(2) 0.026(2) -0.0040(17) 0.0106(18) -0.0066(18)

loop_
_atom_type_symbol
_atom_type_description
_atom_type_scat_dispersion_real
_atom_type_scat_dispersion_imag
_atom_type_scat_source
C C 0.0033 0.0016 'International Tables Vol C Tables 4.2.6.8 and 6.1.1.4'
H H 0.0000 0.0000 'International Tables Vol C Tables 4.2.6.8 and 6.1.1.4'
N N 0.0061 0.0033 'International Tables Vol C Tables 4.2.6.8 and 6.1.1.4'
F F 0.0171 0.0103 'International Tables Vol C Tables 4.2.6.8 and 6.1.1.4'
Si Si 0.0817 0.0704 'International Tables Vol C Tables 4.2.6.8 and 6.1.1.4'
S S 0.1246 0.1234 'International Tables Vol C Tables 4.2.6.8 and 6.1.1.4'
Zn Zn 0.2839 1.4301 'International Tables Vol C Tables 4.2.6.8 and 6.1.1.4'

loop_
_geom_angle_atom_site_label_1
_geom_angle_atom_site_label_2
_geom_angle_atom_site_label_3
_geom_angle
_geom_angle_site_symmetry_1
_geom_angle_site_symmetry_3
_geom_angle_publ_flag
N2 Zn1 N2 174.81(18) . 2_655 ?
N2 Zn1 F2 92.59(9) . . ?
N2 Zn1 F2 92.59(9) 2_655 . ?
N2 Zn1 F1 87.41(9) . . ?
N2 Zn1 F1 87.41(9) 2_655 . ?
F2 Zn1 F1 180.000(1) . . ?
N2 Zn1 N1 89.39(13) . 2_655 ?
N2 Zn1 N1 90.60(13) 2_655 2_655 ?
F2 Zn1 N1 90.16(8) . 2_655 ?
F1 Zn1 N1 89.84(8) . 2_655 ?
N2 Zn1 N1 90.60(13) . . ?
N2 Zn1 N1 89.38(13) 2_655 . ?
F2 Zn1 N1 90.16(8) . . ?
F1 Zn1 N1 89.84(8) . . ?
N1 Zn1 N1 179.67(16) 2_655 . ?
F4 Si1 F4 179.78(19) . 2_655 ?
F4 Si1 F3 90.26(14) . 2_655 ?
F4 Si1 F3 89.74(14) 2_655 2_655 ?
F4 Si1 F3 89.74(14) . . ?
F4 Si1 F3 90.26(14) 2_655 . ?
F3 Si1 F3 178.67(18) 2_655 . ?
F4 Si1 F1 89.90(9) . 1_565 ?
F4 Si1 F1 89.89(9) 2_655 1_565 ?
F3 Si1 F1 89.33(9) 2_655 1_565 ?
F3 Si1 F1 89.33(9) . 1_565 ?
F4 Si1 F2 90.11(9) . . ?
F4 Si1 F2 90.11(9) 2_655 . ?
F3 Si1 F2 90.67(9) 2_655 . ?
F3 Si1 F2 90.67(9) . . ?
F1 Si1 F2 179.996(2) 1_565 . ?
Si1 F1 Zn1 179.996(1) 1_545 . ?
Si1 F2 Zn1 180.0 . . ?
C1 N1 C5 116.9(3) . . ?
C1 N1 Zn1 121.3(3) . . ?
C5 N1 Zn1 121.8(3) . . ?
N1 C1 C2 122.9(4) . . ?
N1 C1 H1 118.5 . . ?
C2 C1 H1 118.5 . . ?
C1 C2 C3 120.5(4) . . ?
C1 C2 H2 119.7 . . ?
C3 C2 H2 119.7 . . ?
C4 C3 C2 116.2(3) . . ?
C4 C3 S1 126.7(3) . . ?
C2 C3 S1 117.0(3) . . ?
C5 C4 C3 119.9(4) . . ?
C5 C4 H4 120.1 . . ?
C3 C4 H4 120.1 . . ?
N1 C5 C4 123.6(4) . . ?
N1 C5 H5 118.2 . . ?
C4 C5 H5 118.2 . . ?
C3 S1 C6 103.7(2) . . ?
C7 C6 S1 114.6(3) . . ?
C7 C6 H6A 108.6 . . ?
S1 C6 H6A 108.6 . . ?
C7 C6 H6B 108.6 . . ?
S1 C6 H6B 108.6 . . ?
H6A C6 H6B 107.6 . . ?
C8 C7 C6 111.8(4) . . ?
C8 C7 H7A 109.2 . . ?
C6 C7 H7A 109.2 . . ?
C8 C7 H7B 109.2 . . ?
C6 C7 H7B 109.2 . . ?
H7A C7 H7B 107.9 . . ?
C7 C8 C9 112.4(4) . 7 ?
C7 C8 H8A 109.1 . . ?
C9 C8 H8A 109.1 7 . ?
C7 C8 H8B 109.1 . . ?
C9 C8 H8B 109.1 7 . ?
H8A C8 H8B 107.9 . . ?
C8 C9 S2 105.8(4) 7 . ?
C8 C9 H9A 110.6 7 . ?
S2 C9 H9A 110.6 . . ?
C8 C9 H9B 110.6 7 . ?
S2 C9 H9B 110.6 . . ?
H9A C9 H9B 108.7 . . ?
C10 S2 C9 105.3(2) . . ?
C11 C10 C14 118.1(4) . . ?
C11 C10 S2 116.9(4) . . ?
C14 C10 S2 125.0(4) . . ?
C10 C11 C12 119.2(4) . . ?
C10 C11 H11 120.4 . . ?
C12 C11 H11 120.4 . . ?
N2 C12 C11 122.9(4) . . ?
N2 C12 H12 118.5 . . ?
C11 C12 H12 118.5 . . ?
C13 N2 C12 117.2(4) . . ?
C13 N2 Zn1 120.3(3) . . ?
C12 N2 Zn1 122.6(3) . . ?
N2 C13 C14 123.1(4) . . ?
N2 C13 H13 118.4 . . ?
C14 C13 H13 118.4 . . ?
C13 C14 C10 119.5(4) . . ?
C13 C14 H14 120.3 . . ?
C10 C14 H14 120.3 . . ?

loop_
_geom_bond_atom_site_label_1
_geom_bond_atom_site_label_2
_geom_bond_distance
_geom_bond_site_symmetry_2
_geom_bond_publ_flag
Zn1 N2 2.114(4) . ?
Zn1 N2 2.114(4) 2_655 ?
Zn1 F2 2.119(3) . ?
Zn1 F1 2.138(3) . ?
Zn1 N1 2.157(3) 2_655 ?
Zn1 N1 2.157(3) . ?
Si1 F4 1.659(3) . ?
Si1 F4 1.659(3) 2_655 ?
Si1 F3 1.679(2) 2_655 ?
Si1 F3 1.679(2) . ?
Si1 F1 1.724(3) 1_565 ?
Si1 F2 1.727(3) . ?
F1 Si1 1.724(3) 1_545 ?
N1 C1 1.340(5) . ?
N1 C5 1.349(5) . ?
C1 C2 1.373(5) . ?
C1 H1 0.9500 . ?
C2 C3 1.402(5) . ?
C2 H2 0.9500 . ?
C3 C4 1.393(6) . ?
C3 S1 1.746(4) . ?
C4 C5 1.372(5) . ?
C4 H4 0.9500 . ?
C5 H5 0.9500 . ?
S1 C6 1.815(4) . ?
C6 C7 1.524(6) . ?
C6 H6A 0.9900 . ?
C6 H6B 0.9900 . ?
C7 C8 1.512(7) . ?
C7 H7A 0.9900 . ?
C7 H7B 0.9900 . ?
C8 C9 1.528(7) 7 ?
C8 H8A 0.9900 . ?
C8 H8B 0.9900 . ?
C9 C8 1.528(7) 7 ?
C9 S2 1.801(5) . ?
C9 H9A 0.9900 . ?
C9 H9B 0.9900 . ?
S2 C10 1.752(5) . ?
C10 C11 1.376(7) . ?
C10 C14 1.391(6) . ?
C11 C12 1.383(7) . ?
C11 H11 0.9500 . ?
C12 N2 1.346(6) . ?
C12 H12 0.9500 . ?
N2 C13 1.345(5) . ?
C13 C14 1.366(6) . ?
C13 H13 0.9500 . ?
C14 H14 0.9500 . ?

loop_
_platon_squeeze_void_nr
_platon_squeeze_void_average_x
_platon_squeeze_void_average_y
_platon_squeeze_void_average_z
_platon_squeeze_void_volume
_platon_squeeze_void_count_electrons
1 0.250 -0.105 0.000 448.3 144.7
2 0.750 0.049 0.000 448.3 144.7
3 0.750 -0.112 0.500 448.4 144.0
4 0.250 0.049 0.500 448.4 144.0
